data_2211165
loop_
_publ_author_name
'G. Senthil Kumar'
'K. Chinnakali'
'N. Ramesh'
'A. K. Mohanakrishnan'
'Hoong-Kun Fun'

_publ_section_title
;
 Methyl 2-bromomethyl-1-phenylsulfonyl-1<i>H</i>-indole-3-carboxylate
;
_journal_coeditor_code OM2060
_journal_issue 11
_journal_name_full 'Acta Crystallographica Section E'
_journal_page_first o5155
_journal_page_last o5157
_journal_paper_doi 10.1107/S1600536806043339
_journal_volume 62
_journal_year 2006
_chemical_formula_iupac 'C17 H14 Br N O4 S'
_chemical_formula_moiety 'C17 H14 Br N O4 S'
_chemical_formula_sum 'C17 H14 Br N O4 S'
_chemical_formula_weight 408.26
_chemical_name_systematic
;
Methyl 2-bromomethyl-1-phenylsulfonyl-1H-indole-3-carboxylate
;
_space_group_IT_number 14
_symmetry_cell_setting monoclinic
_symmetry_space_group_name_Hall '-P 2ybc'
_symmetry_space_group_name_H-M 'P 1 21/c 1'
_atom_sites_solution_hydrogens geom
_atom_sites_solution_primary direct
_atom_sites_solution_secondary difmap
_audit_creation_method SHELXL97
_cell_angle_alpha 90.00
_cell_angle_beta 91.4450(10)
_cell_angle_gamma 90.00
_cell_formula_units_Z 4
_cell_length_a 10.22240(10)
_cell_length_b 8.50860(10)
_cell_length_c 19.1733(3)
_cell_measurement_reflns_used 6688
_cell_measurement_temperature 293(2)
_cell_measurement_theta_max 26.77
_cell_measurement_theta_min 2.23
_cell_volume 1667.13(4)
_computing_cell_refinement APEX2
_computing_data_collection 'APEX2 (Bruker, 2005)'
_computing_data_reduction 'SAINT (Bruker, 2005)'
_computing_molecular_graphics SHELXTL
_computing_publication_material 'SHELXTL and PLATON (Spek, 2003)'
_computing_structure_refinement SHELXTL
_computing_structure_solution 'SHELXTL (Sheldrick, 1998)'
_diffrn_ambient_temperature 293(2)
_diffrn_detector_area_resol_mean 8.33
_diffrn_measured_fraction_theta_full 0.996
_diffrn_measured_fraction_theta_max 0.996
_diffrn_measurement_device_type 'Bruker SMART APEX2 CCD area-detector'
_diffrn_measurement_method \w
_diffrn_radiation_monochromator graphite
_diffrn_radiation_source 'fine-focus sealed tube'
_diffrn_radiation_type MoK\a
_diffrn_radiation_wavelength 0.71073
_diffrn_reflns_av_R_equivalents 0.0327
_diffrn_reflns_av_sigmaI/netI 0.0274
_diffrn_reflns_limit_h_max 14
_diffrn_reflns_limit_h_min -14
_diffrn_reflns_limit_k_max 11
_diffrn_reflns_limit_k_min -11
_diffrn_reflns_limit_l_max 26
_diffrn_reflns_limit_l_min -25
_diffrn_reflns_number 24996
_diffrn_reflns_theta_full 29.98
_diffrn_reflns_theta_max 29.98
_diffrn_reflns_theta_min 2.13
_diffrn_standards_number 0
_exptl_absorpt_coefficient_mu 2.612
_exptl_absorpt_correction_T_max 0.6479
_exptl_absorpt_correction_T_min 0.4183
_exptl_absorpt_correction_type multi-scan
_exptl_absorpt_process_details '(SADABS; Bruker, 2005)'
_exptl_crystal_colour colourless
_exptl_crystal_density_diffrn 1.627
_exptl_crystal_density_method 'not measured'
_exptl_crystal_description Block
_exptl_crystal_F_000 824
_exptl_crystal_size_max 0.54
_exptl_crystal_size_mid 0.42
_exptl_crystal_size_min 0.18
_refine_diff_density_max 0.760
_refine_diff_density_min -1.090
_refine_ls_extinction_method none
_refine_ls_goodness_of_fit_ref 1.014
_refine_ls_hydrogen_treatment constr
_refine_ls_matrix_type full
_refine_ls_number_parameters 218
_refine_ls_number_reflns 4829
_refine_ls_number_restraints 0
_refine_ls_restrained_S_all 1.014
_refine_ls_R_factor_all 0.0683
_refine_ls_R_factor_gt 0.0404
_refine_ls_shift/su_max 0.001
_refine_ls_shift/su_mean 0.000
_refine_ls_structure_factor_coef Fsqd
_refine_ls_weighting_details 'calc w = 1/[\s^2^(Fo^2^)+(0.0416P)^2^+1.2297P] where P=(Fo^2^+2Fc^2^)/3'
_refine_ls_weighting_scheme calc
_refine_ls_wR_factor_gt 0.0933
_refine_ls_wR_factor_ref 0.1053
_reflns_number_gt 3364
_reflns_number_total 4829
_reflns_threshold_expression I>2\s(I)
_cod_data_source_file om2060.cif
_cod_data_source_block I
_cod_depositor_comments
;
The following automatic conversions were performed:
'_symmetry_cell_setting' value 'Monoclinic' changed to 'monoclinic'
according to '/home/saulius/struct/CIF-dictionaries/cif_core.dic'
dictionary named 'cif_core.dic' version 2.4.1 from 2010-06-29.

Automatic conversion script
Id: cif_fix_enum 1527 2010-12-29 10:47:43Z saulius 

The following automatic conversions were performed:

'_symmetry_cell_setting' value 'Monoclinic' changed to 'monoclinic'
according to /home/saulius/struct/CIF-dictionaries/cif_core.dic
dictionary named 'cif_core.dic' version 2.4.1 from 2010-06-29.

Automatic conversion script
Id: cif_fix_values 1715 2011-07-08 13:25:40Z adriana 
;
_cod_original_sg_symbol_H-M 'P 21/c'
_cod_database_code 2211165
_cod_database_fobs_code 2211165

loop_
_symmetry_equiv_pos_as_xyz
'x, y, z'
'-x, y+1/2, -z+1/2'
'-x, -y, -z'
'x, -y-1/2, z-1/2'

loop_
_atom_site_type_symbol
_atom_site_label
_atom_site_fract_x
_atom_site_fract_y
_atom_site_fract_z
_atom_site_U_iso_or_equiv
_atom_site_adp_type
_atom_site_calc_flag
_atom_site_refinement_flags
_atom_site_occupancy
Br Br1 0.43367(3) 0.78735(5) 0.216437(15) 0.06933(13) Uani d . 1
S S1 0.77971(6) 0.96597(7) 0.12722(3) 0.04220(15) Uani d . 1
O O1 0.71352(18) 1.0338(2) 0.18415(10) 0.0604(5) Uani d . 1
O O2 0.86962(18) 1.0560(2) 0.08847(12) 0.0594(5) Uani d . 1
O O3 0.25951(19) 0.7708(3) 0.06201(11) 0.0633(5) Uani d . 1
O O4 0.32183(18) 0.6407(2) -0.03219(11) 0.0576(5) Uani d . 1
N N1 0.66307(17) 0.9055(2) 0.06938(9) 0.0355(4) Uani d . 1
C C1 0.5303(2) 0.8728(3) 0.08205(11) 0.0344(5) Uani d . 1
C C2 0.4811(2) 0.7838(3) 0.02826(12) 0.0360(5) Uani d . 1
C C3 0.5841(2) 0.7555(3) -0.02068(12) 0.0373(5) Uani d . 1
C C4 0.5902(3) 0.6749(3) -0.08410(13) 0.0484(6) Uani d . 1
H H4 0.5178 0.6212 -0.1022 0.058 Uiso calc R 1
C C5 0.7069(3) 0.6773(4) -0.11911(14) 0.0581(7) Uani d . 1
H H5 0.7127 0.6242 -0.1613 0.070 Uiso calc R 1
C C6 0.8153(3) 0.7572(4) -0.09268(15) 0.0562(7) Uani d . 1
H H6 0.8917 0.7576 -0.1180 0.067 Uiso calc R 1
C C7 0.8133(2) 0.8359(3) -0.03018(14) 0.0473(6) Uani d . 1
H H7 0.8866 0.8886 -0.0124 0.057 Uiso calc R 1
C C8 0.6954(2) 0.8330(3) 0.00557(12) 0.0366(5) Uani d . 1
C C9 0.8574(2) 0.7929(3) 0.15563(11) 0.0372(5) Uani d . 1
C C10 0.7934(3) 0.6924(4) 0.19928(14) 0.0539(7) Uani d . 1
H H10 0.7075 0.7123 0.2115 0.065 Uiso calc R 1
C C11 0.8585(3) 0.5614(4) 0.22483(16) 0.0653(9) Uani d . 1
H H11 0.8160 0.4919 0.2541 0.078 Uiso calc R 1
C C12 0.9861(3) 0.5334(4) 0.20708(14) 0.0583(7) Uani d . 1
H H12 1.0296 0.4452 0.2245 0.070 Uiso calc R 1
C C13 1.0491(3) 0.6346(4) 0.16417(15) 0.0559(7) Uani d . 1
H H13 1.1354 0.6149 0.1527 0.067 Uiso calc R 1
C C14 0.9861(2) 0.7657(3) 0.13754(14) 0.0455(6) Uani d . 1
H H14 1.0290 0.8344 0.1081 0.055 Uiso calc R 1
C C15 0.4569(2) 0.9399(3) 0.14088(12) 0.0420(5) Uani d . 1
H H15A 0.3717 0.9749 0.1238 0.050 Uiso calc R 1
H H15B 0.5036 1.0308 0.1592 0.050 Uiso calc R 1
C C16 0.3430(2) 0.7333(3) 0.02245(13) 0.0429(5) Uani d . 1
C C17 0.1896(3) 0.5808(4) -0.04044(19) 0.0713(9) Uani d . 1
H H17A 0.1827 0.5188 -0.0822 0.107 Uiso calc R 1
H H17B 0.1294 0.6672 -0.0437 0.107 Uiso calc R 1
H H17C 0.1693 0.5168 -0.0009 0.107 Uiso calc R 1

loop_
_atom_site_aniso_label
_atom_site_aniso_U_11
_atom_site_aniso_U_22
_atom_site_aniso_U_33
_atom_site_aniso_U_12
_atom_site_aniso_U_13
_atom_site_aniso_U_23
Br1 0.05770(18) 0.1020(3) 0.04903(17) 0.01706(17) 0.01530(12) 0.02794(16)
S1 0.0376(3) 0.0382(3) 0.0505(3) 0.0024(2) -0.0049(2) -0.0074(3)
O1 0.0537(10) 0.0635(13) 0.0636(12) 0.0124(9) -0.0090(9) -0.0303(10)
O2 0.0470(10) 0.0427(11) 0.0882(15) -0.0084(8) -0.0039(10) 0.0069(10)
O3 0.0412(10) 0.0822(15) 0.0670(13) -0.0112(10) 0.0088(9) -0.0059(11)
O4 0.0512(10) 0.0579(12) 0.0631(12) -0.0076(9) -0.0109(9) -0.0081(10)
N1 0.0305(8) 0.0407(11) 0.0351(9) 0.0035(8) -0.0009(7) 0.0009(8)
C1 0.0325(10) 0.0359(12) 0.0350(11) 0.0054(9) 0.0016(8) 0.0058(9)
C2 0.0366(10) 0.0353(12) 0.0360(11) 0.0019(9) -0.0003(8) 0.0060(9)
C3 0.0420(11) 0.0355(12) 0.0344(11) 0.0061(9) 0.0003(9) 0.0046(9)
C4 0.0587(15) 0.0476(15) 0.0386(13) 0.0081(12) -0.0019(11) -0.0038(11)
C5 0.0729(19) 0.0627(18) 0.0389(13) 0.0235(15) 0.0072(12) -0.0041(13)
C6 0.0517(15) 0.0687(19) 0.0488(15) 0.0157(14) 0.0154(12) 0.0077(14)
C7 0.0398(12) 0.0544(16) 0.0482(14) 0.0087(11) 0.0074(10) 0.0070(12)
C8 0.0380(11) 0.0367(12) 0.0351(11) 0.0085(9) 0.0031(8) 0.0051(9)
C9 0.0325(10) 0.0447(13) 0.0342(11) 0.0039(9) -0.0038(8) -0.0037(10)
C10 0.0405(13) 0.0710(19) 0.0505(15) 0.0092(12) 0.0090(11) 0.0121(14)
C11 0.0586(17) 0.081(2) 0.0570(17) 0.0074(15) 0.0104(13) 0.0300(16)
C12 0.0552(15) 0.070(2) 0.0493(15) 0.0191(14) -0.0043(12) 0.0144(14)
C13 0.0391(13) 0.0694(19) 0.0593(17) 0.0149(13) 0.0017(11) 0.0069(15)
C14 0.0343(11) 0.0524(15) 0.0499(14) 0.0011(10) 0.0029(10) 0.0021(12)
C15 0.0399(11) 0.0470(14) 0.0392(12) 0.0078(10) 0.0032(9) 0.0034(10)
C16 0.0416(12) 0.0407(13) 0.0461(13) -0.0019(10) -0.0051(10) 0.0080(11)
C17 0.0598(18) 0.0607(19) 0.092(2) -0.0180(15) -0.0244(17) 0.0009(18)

loop_
_atom_type_symbol
_atom_type_description
_atom_type_scat_dispersion_real
_atom_type_scat_dispersion_imag
_atom_type_scat_source
C C 0.0033 0.0016 'International Tables Vol C Tables 4.2.6.8 and 6.1.1.4'
H H 0.0000 0.0000 'International Tables Vol C Tables 4.2.6.8 and 6.1.1.4'
N N 0.0061 0.0033 'International Tables Vol C Tables 4.2.6.8 and 6.1.1.4'
O O 0.0106 0.0060 'International Tables Vol C Tables 4.2.6.8 and 6.1.1.4'
S S 0.1246 0.1234 'International Tables Vol C Tables 4.2.6.8 and 6.1.1.4'
Br Br -0.2901 2.4595 'International Tables Vol C Tables 4.2.6.8 and 6.1.1.4'

loop_
_geom_angle_atom_site_label_1
_geom_angle_atom_site_label_2
_geom_angle_atom_site_label_3
_geom_angle
O2 S1 O1 120.64(13)
O2 S1 N1 106.04(11)
O1 S1 N1 106.64(10)
O2 S1 C9 108.76(11)
O1 S1 C9 108.85(12)
N1 S1 C9 104.75(10)
C16 O4 C17 115.4(2)
C1 N1 C8 108.00(18)
C1 N1 S1 127.81(15)
C8 N1 S1 121.57(14)
C2 C1 N1 108.45(19)
C2 C1 C15 127.2(2)
N1 C1 C15 124.1(2)
C1 C2 C3 108.8(2)
C1 C2 C16 123.5(2)
C3 C2 C16 127.7(2)
C8 C3 C4 119.4(2)
C8 C3 C2 106.7(2)
C4 C3 C2 133.9(2)
C5 C4 C3 118.2(3)
C5 C4 H4 120.9
C3 C4 H4 120.9
C4 C5 C6 121.4(3)
C4 C5 H5 119.3
C6 C5 H5 119.3
C7 C6 C5 121.9(3)
C7 C6 H6 119.0
C5 C6 H6 119.0
C6 C7 C8 116.7(2)
C6 C7 H7 121.6
C8 C7 H7 121.6
C3 C8 C7 122.3(2)
C3 C8 N1 108.08(19)
C7 C8 N1 129.6(2)
C10 C9 C14 121.1(2)
C10 C9 S1 119.58(18)
C14 C9 S1 119.13(19)
C9 C10 C11 119.1(2)
C9 C10 H10 120.5
C11 C10 H10 120.5
C12 C11 C10 120.1(3)
C12 C11 H11 119.9
C10 C11 H11 119.9
C13 C12 C11 120.3(3)
C13 C12 H12 119.8
C11 C12 H12 119.8
C12 C13 C14 120.7(2)
C12 C13 H13 119.6
C14 C13 H13 119.6
C13 C14 C9 118.6(2)
C13 C14 H14 120.7
C9 C14 H14 120.7
C1 C15 Br1 112.27(16)
C1 C15 H15A 109.2
Br1 C15 H15A 109.2
C1 C15 H15B 109.2
Br1 C15 H15B 109.2
H15A C15 H15B 107.9
O3 C16 O4 123.6(2)
O3 C16 C2 124.7(2)
O4 C16 C2 111.7(2)
O4 C17 H17A 109.5
O4 C17 H17B 109.5
H17A C17 H17B 109.5
O4 C17 H17C 109.5
H17A C17 H17C 109.5
H17B C17 H17C 109.5

loop_
_geom_bond_atom_site_label_1
_geom_bond_atom_site_label_2
_geom_bond_distance
Br1 C15 1.964(2)
S1 O2 1.420(2)
S1 O1 1.4211(19)
S1 N1 1.6881(18)
S1 C9 1.753(2)
O3 C16 1.200(3)
O4 C16 1.325(3)
O4 C17 1.449(3)
N1 C1 1.413(3)
N1 C8 1.417(3)
C1 C2 1.365(3)
C1 C15 1.485(3)
C2 C3 1.448(3)
C2 C16 1.477(3)
C3 C8 1.398(3)
C3 C4 1.399(3)
C4 C5 1.383(4)
C4 H4 0.93
C5 C6 1.385(4)
C5 H5 0.93
C6 C7 1.373(4)
C6 H6 0.93
C7 C8 1.401(3)
C7 H7 0.93
C9 C10 1.373(4)
C9 C14 1.389(3)
C10 C11 1.381(4)
C10 H10 0.93
C11 C12 1.378(4)
C11 H11 0.93
C12 C13 1.363(4)
C12 H12 0.93
C13 C14 1.379(4)
C13 H13 0.93
C14 H14 0.93
C15 H15A 0.97
C15 H15B 0.97
C17 H17A 0.96
C17 H17B 0.96
C17 H17C 0.96

loop_
_geom_hbond_atom_site_label_D
_geom_hbond_atom_site_label_H
_geom_hbond_atom_site_label_A
_geom_hbond_site_symmetry_A
_geom_hbond_distance_DH
_geom_hbond_distance_HA
_geom_hbond_distance_DA
_geom_hbond_angle_DHA
C4 H4 O4 . 0.93 2.45 2.956(4) 115
C7 H7 O2 . 0.93 2.41 2.991(3) 120
C10 H10 Br1 . 0.93 2.87 3.787(3) 167
C13 H13 O3 1_655 0.93 2.55 3.165(4) 124
C14 H14 O2 . 0.93 2.51 2.889(3) 104
C15 H15A O3 . 0.97 2.38 2.877(3) 111
C15 H15B O1 . 0.97 2.19 2.846(3) 124
C17 H17B O2 3_675 0.96 2.51 3.277(4) 137
C15 H15A Cg1 3_675 0.97 2.72 3.432(3) 131
C17 H17A Cg3 3_665 0.96 2.66 3.573(4) 160
C17 H17C Cg1 3_665 0.96 2.88 3.581(4) 131

loop_
_geom_torsion_atom_site_label_1
_geom_torsion_atom_site_label_2
_geom_torsion_atom_site_label_3
_geom_torsion_atom_site_label_4
_geom_torsion
O2 S1 N1 C1 -150.96(19)
O1 S1 N1 C1 -21.2(2)
C9 S1 N1 C1 94.1(2)
O2 S1 N1 C8 49.7(2)
O1 S1 N1 C8 179.40(18)
C9 S1 N1 C8 -65.29(19)
C8 N1 C1 C2 -0.2(2)
S1 N1 C1 C2 -161.79(17)
C8 N1 C1 C15 -174.6(2)
S1 N1 C1 C15 23.8(3)
N1 C1 C2 C3 0.6(3)
C15 C1 C2 C3 174.8(2)
N1 C1 C2 C16 -177.2(2)
C15 C1 C2 C16 -3.0(4)
C1 C2 C3 C8 -0.9(3)
C16 C2 C3 C8 176.9(2)
C1 C2 C3 C4 -179.4(3)
C16 C2 C3 C4 -1.7(4)
C8 C3 C4 C5 -1.0(4)
C2 C3 C4 C5 177.4(3)
C3 C4 C5 C6 -0.1(4)
C4 C5 C6 C7 1.0(5)
C5 C6 C7 C8 -0.6(4)
C4 C3 C8 C7 1.4(4)
C2 C3 C8 C7 -177.4(2)
C4 C3 C8 N1 179.5(2)
C2 C3 C8 N1 0.7(2)
C6 C7 C8 C3 -0.6(4)
C6 C7 C8 N1 -178.3(2)
C1 N1 C8 C3 -0.4(2)
S1 N1 C8 C3 162.62(16)
C1 N1 C8 C7 177.6(2)
S1 N1 C8 C7 -19.4(3)
O2 S1 C9 C10 174.6(2)
O1 S1 C9 C10 41.4(2)
N1 S1 C9 C10 -72.4(2)
O2 S1 C9 C14 -0.8(2)
O1 S1 C9 C14 -134.0(2)
N1 S1 C9 C14 112.2(2)
C14 C9 C10 C11 -0.7(4)
S1 C9 C10 C11 -176.0(2)
C9 C10 C11 C12 0.6(5)
C10 C11 C12 C13 -0.1(5)
C11 C12 C13 C14 -0.4(5)
C12 C13 C14 C9 0.3(4)
C10 C9 C14 C13 0.2(4)
S1 C9 C14 C13 175.6(2)
C2 C1 C15 Br1 83.2(3)
N1 C1 C15 Br1 -103.5(2)
C17 O4 C16 O3 -2.2(4)
C17 O4 C16 C2 177.8(2)
C1 C2 C16 O3 3.6(4)
C3 C2 C16 O3 -173.8(3)
C1 C2 C16 O4 -176.3(2)
C3 C2 C16 O4 6.2(3)

loop_
_cod_related_entry_id
_cod_related_entry_database
_cod_related_entry_code
1 ChemSpider 9878917
